data_1543318
loop_
_publ_author_name
'Ellouz, Mohamed'
'Sebbar, Nada Kheira'
'Essassi, El Mokhtar'
'Ouzidan, Younes'
'Mague, Joel T.'
'Zouihri, Hafid'

_publ_section_title
;
 4-Benzyl-2-(4-chlorobenzylidene)-3,4-dihydro-2<i>H</i>-1,4-benzothiazin-3(4<i>H</i>)-one
;
_journal_coeditor_code TK4010
_journal_issue 5
_journal_name_full IUCrData
_journal_page_first x160764
_journal_paper_doi 10.1107/S2414314616007641
_journal_volume 1
_journal_year 2016
_chemical_formula_iupac 'C22 H16 Cl N O S'
_chemical_formula_moiety 'C22 H16 Cl N O S'
_chemical_formula_sum 'C22 H16 Cl N O S'
_chemical_formula_weight 377.87
_chemical_name_systematic
(2<i>Z</i>)-4-Benzyl-[(4-chlorophenyl)methylidene]-3,4-dihydro-2<i>H</i>-1,4-benzothiazin-3(4<i>H</i>)-one
_space_group_crystal_system monoclinic
_space_group_IT_number 14
_space_group_name_Hall '-P 2yn'
_space_group_name_H-M_alt 'P 1 21/n 1'
_symmetry_space_group_name_Hall '-P 2yn'
_symmetry_space_group_name_H-M 'P 1 21/n 1'
_atom_sites_solution_hydrogens geom
_atom_sites_solution_primary direct
_atom_sites_solution_secondary difmap
_audit_creation_method SHELXL-2014/7
_cell_angle_alpha 90
_cell_angle_beta 93.2390(10)
_cell_angle_gamma 90
_cell_formula_units_Z 4
_cell_length_a 11.8931(11)
_cell_length_b 6.5358(6)
_cell_length_c 22.817(2)
_cell_measurement_reflns_used 9932
_cell_measurement_temperature 150(2)
_cell_measurement_theta_max 29.1025
_cell_measurement_theta_min 3.1016
_cell_volume 1770.8(3)
_computing_cell_refinement
;
<i>SAINT</i> (Bruker, 2016)
;
_computing_data_collection
;
<i>APEX3</i> (Bruker, 2016)
;
_computing_data_reduction
;
<i>SAINT</i> (Bruker, 2016)
;
_computing_molecular_graphics
;
PLATON (Spek, 2009)
;
_computing_publication_material
;
publCIF (Westrip, 2010)
;
_computing_structure_refinement
;
<i>SHELXL2014</i> (Sheldrick, 2015a)
;
_computing_structure_solution
;
<i>SHELXT</i> (Sheldrick, 2015)
;
_diffrn_ambient_temperature 150(2)
_diffrn_detector_area_resol_mean 8.3333
_diffrn_measured_fraction_theta_full 0.998
_diffrn_measured_fraction_theta_max 0.997
_diffrn_measurement_device_type 'Bruker SMART APEX CCD'
_diffrn_measurement_method '\f and \w scans'
_diffrn_radiation_monochromator graphite
_diffrn_radiation_type MoK\a
_diffrn_radiation_wavelength 0.71073
_diffrn_reflns_av_R_equivalents 0.0466
_diffrn_reflns_limit_h_max 16
_diffrn_reflns_limit_h_min -16
_diffrn_reflns_limit_k_max 8
_diffrn_reflns_limit_k_min -8
_diffrn_reflns_limit_l_max 31
_diffrn_reflns_limit_l_min -31
_diffrn_reflns_number 32976
_diffrn_reflns_theta_full 29.100
_diffrn_reflns_theta_max 29.177
_diffrn_reflns_theta_min 1.788
_exptl_absorpt_coefficient_mu 0.345
_exptl_absorpt_correction_T_max 0.96
_exptl_absorpt_correction_T_min 0.84
_exptl_absorpt_correction_type multi-scan
_exptl_absorpt_process_details
;
(<i>SADABS</i>; Bruker, 2016)
;
_exptl_crystal_colour colourless
_exptl_crystal_density_diffrn 1.417
_exptl_crystal_density_method 'not measured'
_exptl_crystal_description column
_exptl_crystal_F_000 784
_exptl_crystal_size_max 0.330
_exptl_crystal_size_mid 0.180
_exptl_crystal_size_min 0.130
_refine_diff_density_max 1.007
_refine_diff_density_min -0.467
_refine_ls_extinction_method none
_refine_ls_goodness_of_fit_ref 1.120
_refine_ls_hydrogen_treatment constr
_refine_ls_matrix_type full
_refine_ls_number_parameters 235
_refine_ls_number_reflns 4771
_refine_ls_number_restraints 0
_refine_ls_restrained_S_all 1.120
_refine_ls_R_factor_all 0.0552
_refine_ls_R_factor_gt 0.0437
_refine_ls_shift/su_max 0.001
_refine_ls_shift/su_mean 0.000
_refine_ls_structure_factor_coef Fsqd
_refine_ls_weighting_details 'w=1/[\s^2^(Fo^2^)+(0.0782P)^2^+0.0974P] where P=(Fo^2^+2Fc^2^)/3'
_refine_ls_weighting_scheme calc
_refine_ls_wR_factor_gt 0.1278
_refine_ls_wR_factor_ref 0.1321
_reflns_number_gt 3718
_reflns_number_total 4771
_reflns_threshold_expression 'I > 2\s(I)'
_cod_data_source_file tk4010sup1.cif
_cod_data_source_block I
_cod_original_cell_volume 1770.7(3)
_cod_database_code 1543318
_shelx_space_group_comment
;
The symmetry employed for this shelxl refinement is uniquely defined
by the following loop, which should always be used as a source of
symmetry information in preference to the above space-group names.
They are only intended as comments.
;
_shelx_estimated_absorpt_t_min 0.895
_shelx_estimated_absorpt_t_max 0.957

loop_
_space_group_symop_operation_xyz
'x, y, z'
'-x+1/2, y+1/2, -z+1/2'
'-x, -y, -z'
'x-1/2, -y-1/2, z-1/2'

loop_
_atom_site_type_symbol
_atom_site_label
_atom_site_fract_x
_atom_site_fract_y
_atom_site_fract_z
_atom_site_U_iso_or_equiv
_atom_site_adp_type
_atom_site_calc_flag
_atom_site_occupancy
Cl Cl1 0.15276(4) -0.28012(7) 0.65534(2) 0.03513(14) Uani d 1
S S1 0.46828(4) 0.63594(7) 0.70652(2) 0.02992(13) Uani d 1
O O1 0.53363(10) 0.75024(19) 0.54228(5) 0.0313(3) Uani d 1
N N1 0.57084(10) 0.9526(2) 0.62091(5) 0.0209(3) Uani d 1
C C1 0.54418(13) 0.8579(2) 0.72363(7) 0.0224(3) Uani d 1
C C2 0.56174(14) 0.8979(3) 0.78364(7) 0.0283(4) Uani d 1
H H2 0.5347 0.8045 0.8115 0.034 Uiso calc 1
C C3 0.61815(15) 1.0723(3) 0.80268(8) 0.0327(4) Uani d 1
H H3 0.6295 1.0995 0.8435 0.039 Uiso calc 1
C C4 0.65809(14) 1.2075(3) 0.76201(8) 0.0321(4) Uani d 1
H H4 0.6965 1.3282 0.7749 0.039 Uiso calc 1
C C5 0.64220(13) 1.1672(3) 0.70240(8) 0.0264(3) Uani d 1
H H5 0.6708 1.2603 0.6749 0.032 Uiso calc 1
C C6 0.58483(12) 0.9922(2) 0.68203(7) 0.0211(3) Uani d 1
C C7 0.52600(13) 0.7785(2) 0.59501(7) 0.0218(3) Uani d 1
C C8 0.46567(12) 0.6241(2) 0.63034(7) 0.0207(3) Uani d 1
C C9 0.40940(13) 0.4769(2) 0.59899(7) 0.0221(3) Uani d 1
H H9 0.4121 0.4924 0.5577 0.026 Uiso calc 1
C C10 0.34533(12) 0.2989(2) 0.61653(7) 0.0218(3) Uani d 1
C C11 0.33017(14) 0.2371(3) 0.67448(7) 0.0265(3) Uani d 1
H H11 0.3612 0.3173 0.7061 0.032 Uiso calc 1
C C12 0.27024(14) 0.0599(3) 0.68625(7) 0.0275(4) Uani d 1
H H12 0.2598 0.0205 0.7256 0.033 Uiso calc 1
C C13 0.22615(13) -0.0581(3) 0.64020(8) 0.0255(3) Uani d 1
C C14 0.24071(14) -0.0036(3) 0.58230(7) 0.0281(4) Uani d 1
H H14 0.2109 -0.0866 0.5510 0.034 Uiso calc 1
C C15 0.29934(14) 0.1733(3) 0.57106(7) 0.0265(3) Uani d 1
H H15 0.3089 0.2115 0.5315 0.032 Uiso calc 1
C C16 0.60272(13) 1.1156(2) 0.58024(7) 0.0246(3) Uani d 1
H H16A 0.5719 1.2466 0.5940 0.029 Uiso calc 1
H H16B 0.5658 1.0866 0.5411 0.029 Uiso calc 1
C C17 0.72728(13) 1.1438(2) 0.57301(7) 0.0222(3) Uani d 1
C C18 0.80536(14) 0.9877(3) 0.58319(7) 0.0292(4) Uani d 1
H H18 0.7813 0.8574 0.5960 0.035 Uiso calc 1
C C19 0.91849(15) 1.0220(3) 0.57456(8) 0.0366(4) Uani d 1
H H19 0.9716 0.9148 0.5815 0.044 Uiso calc 1
C C20 0.95450(16) 1.2124(3) 0.55586(9) 0.0393(5) Uani d 1
H H20 1.0321 1.2363 0.5505 0.047 Uiso calc 1
C C21 0.87698(16) 1.3658(3) 0.54511(8) 0.0363(4) Uani d 1
H H21 0.9011 1.4954 0.5317 0.044 Uiso calc 1
C C22 0.76351(15) 1.3329(3) 0.55370(7) 0.0289(4) Uani d 1
H H22 0.7106 1.4401 0.5463 0.035 Uiso calc 1

loop_
_atom_site_aniso_label
_atom_site_aniso_U_11
_atom_site_aniso_U_22
_atom_site_aniso_U_33
_atom_site_aniso_U_12
_atom_site_aniso_U_13
_atom_site_aniso_U_23
Cl1 0.0349(2) 0.0300(2) 0.0403(3) -0.00950(18) 0.00055(18) 0.00775(18)
S1 0.0453(3) 0.0251(2) 0.0193(2) -0.01003(18) 0.00228(17) 0.00034(15)
O1 0.0420(7) 0.0318(7) 0.0207(6) -0.0086(5) 0.0057(5) -0.0001(5)
N1 0.0222(6) 0.0198(7) 0.0206(6) -0.0004(5) 0.0003(5) 0.0027(5)
C1 0.0217(7) 0.0219(8) 0.0236(7) 0.0015(6) -0.0001(6) -0.0010(6)
C2 0.0317(8) 0.0307(9) 0.0226(8) 0.0000(7) 0.0014(6) -0.0031(7)
C3 0.0338(9) 0.0389(10) 0.0250(8) -0.0011(8) -0.0015(7) -0.0083(7)
C4 0.0283(9) 0.0328(9) 0.0350(9) -0.0052(7) -0.0004(7) -0.0106(8)
C5 0.0232(8) 0.0251(8) 0.0311(8) -0.0013(6) 0.0031(6) -0.0029(7)
C6 0.0171(7) 0.0223(8) 0.0237(7) 0.0027(6) 0.0000(5) -0.0017(6)
C7 0.0217(7) 0.0215(8) 0.0222(7) 0.0017(6) 0.0011(6) 0.0012(6)
C8 0.0213(7) 0.0198(7) 0.0211(7) 0.0023(6) 0.0030(5) 0.0006(6)
C9 0.0239(7) 0.0231(8) 0.0194(7) 0.0015(6) 0.0028(6) -0.0007(6)
C10 0.0201(7) 0.0221(8) 0.0235(7) 0.0011(6) 0.0044(6) -0.0003(6)
C11 0.0317(8) 0.0248(8) 0.0234(8) -0.0040(7) 0.0061(6) -0.0035(6)
C12 0.0297(8) 0.0274(9) 0.0260(8) -0.0014(7) 0.0076(6) 0.0032(6)
C13 0.0207(7) 0.0219(8) 0.0342(9) -0.0015(6) 0.0042(6) 0.0020(6)
C14 0.0280(8) 0.0295(9) 0.0267(8) -0.0041(7) 0.0000(6) -0.0023(7)
C15 0.0285(8) 0.0279(9) 0.0233(8) -0.0026(7) 0.0031(6) 0.0009(6)
C16 0.0233(8) 0.0222(8) 0.0279(8) 0.0005(6) -0.0013(6) 0.0065(6)
C17 0.0244(7) 0.0235(8) 0.0186(7) -0.0005(6) 0.0015(5) -0.0001(6)
C18 0.0299(8) 0.0289(9) 0.0289(8) 0.0026(7) 0.0020(7) 0.0057(7)
C19 0.0284(9) 0.0448(11) 0.0367(10) 0.0081(8) 0.0032(7) 0.0048(8)
C20 0.0296(9) 0.0526(12) 0.0367(10) -0.0057(9) 0.0114(8) -0.0020(9)
C21 0.0409(10) 0.0342(10) 0.0354(10) -0.0091(8) 0.0146(8) 0.0004(8)
C22 0.0354(9) 0.0248(8) 0.0272(8) -0.0006(7) 0.0071(7) 0.0006(6)

loop_
_atom_type_symbol
_atom_type_description
_atom_type_scat_dispersion_real
_atom_type_scat_dispersion_imag
_atom_type_scat_source
C C 0.0033 0.0016 'International Tables Vol C Tables 4.2.6.8 and 6.1.1.4'
H H 0.0000 0.0000 'International Tables Vol C Tables 4.2.6.8 and 6.1.1.4'
N N 0.0061 0.0033 'International Tables Vol C Tables 4.2.6.8 and 6.1.1.4'
O O 0.0106 0.0060 'International Tables Vol C Tables 4.2.6.8 and 6.1.1.4'
S S 0.1246 0.1234 'International Tables Vol C Tables 4.2.6.8 and 6.1.1.4'
Cl Cl 0.1484 0.1585 'International Tables Vol C Tables 4.2.6.8 and 6.1.1.4'

loop_
_geom_angle_atom_site_label_1
_geom_angle_atom_site_label_2
_geom_angle_atom_site_label_3
_geom_angle
C8 S1 C1 103.94(7)
C7 N1 C6 126.48(13)
C7 N1 C16 115.70(13)
C6 N1 C16 117.77(13)
C2 C1 C6 120.57(15)
C2 C1 S1 114.98(13)
C6 C1 S1 124.44(12)
C3 C2 C1 120.39(16)
C3 C2 H2 119.8
C1 C2 H2 119.8
C2 C3 C4 119.67(16)
C2 C3 H3 120.2
C4 C3 H3 120.2
C3 C4 C5 120.20(17)
C3 C4 H4 119.9
C5 C4 H4 119.9
C4 C5 C6 121.19(16)
C4 C5 H5 119.4
C6 C5 H5 119.4
C5 C6 C1 117.97(15)
C5 C6 N1 120.27(14)
C1 C6 N1 121.75(14)
O1 C7 N1 119.88(14)
O1 C7 C8 119.37(14)
N1 C7 C8 120.74(13)
C9 C8 C7 115.58(14)
C9 C8 S1 122.72(12)
C7 C8 S1 121.71(11)
C8 C9 C10 132.25(15)
C8 C9 H9 113.9
C10 C9 H9 113.9
C11 C10 C15 117.47(15)
C11 C10 C9 125.75(15)
C15 C10 C9 116.71(14)
C12 C11 C10 120.96(16)
C12 C11 H11 119.5
C10 C11 H11 119.5
C13 C12 C11 119.55(15)
C13 C12 H12 120.2
C11 C12 H12 120.2
C12 C13 C14 121.19(15)
C12 C13 Cl1 119.19(13)
C14 C13 Cl1 119.61(13)
C15 C14 C13 118.84(16)
C15 C14 H14 120.6
C13 C14 H14 120.6
C14 C15 C10 121.99(15)
C14 C15 H15 119.0
C10 C15 H15 119.0
N1 C16 C17 116.41(13)
N1 C16 H16A 108.2
C17 C16 H16A 108.2
N1 C16 H16B 108.2
C17 C16 H16B 108.2
H16A C16 H16B 107.3
C22 C17 C18 119.32(15)
C22 C17 C16 117.84(14)
C18 C17 C16 122.81(15)
C19 C18 C17 120.08(17)
C19 C18 H18 120.0
C17 C18 H18 120.0
C18 C19 C20 120.35(17)
C18 C19 H19 119.8
C20 C19 H19 119.8
C21 C20 C19 119.49(17)
C21 C20 H20 120.3
C19 C20 H20 120.3
C20 C21 C22 120.53(17)
C20 C21 H21 119.7
C22 C21 H21 119.7
C17 C22 C21 120.22(17)
C17 C22 H22 119.9
C21 C22 H22 119.9

loop_
_geom_bond_atom_site_label_1
_geom_bond_atom_site_label_2
_geom_bond_distance
Cl1 C13 1.7383(17)
S1 C8 1.7384(15)
S1 C1 1.7409(16)
O1 C7 1.2256(19)
N1 C7 1.375(2)
N1 C6 1.4189(19)
N1 C16 1.4765(19)
C1 C2 1.398(2)
C1 C6 1.399(2)
C2 C3 1.381(3)
C2 H2 0.9500
C3 C4 1.385(3)
C3 H3 0.9500
C4 C5 1.388(3)
C4 H4 0.9500
C5 C6 1.398(2)
C5 H5 0.9500
C7 C8 1.500(2)
C8 C9 1.353(2)
C9 C10 1.459(2)
C9 H9 0.9500
C10 C11 1.404(2)
C10 C15 1.409(2)
C11 C12 1.394(2)
C11 H11 0.9500
C12 C13 1.383(2)
C12 H12 0.9500
C13 C14 1.388(2)
C14 C15 1.382(2)
C14 H14 0.9500
C15 H15 0.9500
C16 C17 1.511(2)
C16 H16A 0.9900
C16 H16B 0.9900
C17 C22 1.389(2)
C17 C18 1.390(2)
C18 C19 1.389(2)
C18 H18 0.9500
C19 C20 1.391(3)
C19 H19 0.9500
C20 C21 1.375(3)
C20 H20 0.9500
C21 C22 1.391(2)
C21 H21 0.9500
C22 H22 0.9500

loop_
_geom_hbond_atom_site_label_D
_geom_hbond_atom_site_label_H
_geom_hbond_atom_site_label_A
_geom_hbond_site_symmetry_A
_geom_hbond_distance_DH
_geom_hbond_distance_HA
_geom_hbond_distance_DA
_geom_hbond_angle_DHA
C16 H16B O1 3_676 0.99 2.43 3.271(2) 142

loop_
_geom_torsion_atom_site_label_1
_geom_torsion_atom_site_label_2
_geom_torsion_atom_site_label_3
_geom_torsion_atom_site_label_4
_geom_torsion
C8 S1 C1 C2 -177.74(12)
C8 S1 C1 C6 3.15(15)
C6 C1 C2 C3 0.9(3)
S1 C1 C2 C3 -178.23(13)
C1 C2 C3 C4 -0.4(3)
C2 C3 C4 C5 -0.4(3)
C3 C4 C5 C6 0.8(3)
C4 C5 C6 C1 -0.3(2)
C4 C5 C6 N1 -179.15(15)
C2 C1 C6 C5 -0.6(2)
S1 C1 C6 C5 178.50(12)
C2 C1 C6 N1 178.28(14)
S1 C1 C6 N1 -2.7(2)
C7 N1 C6 C5 173.47(15)
C16 N1 C6 C5 -9.2(2)
C7 N1 C6 C1 -5.4(2)
C16 N1 C6 C1 171.94(14)
C6 N1 C7 O1 -169.28(14)
C16 N1 C7 O1 13.4(2)
C6 N1 C7 C8 11.9(2)
C16 N1 C7 C8 -165.44(13)
O1 C7 C8 C9 -9.2(2)
N1 C7 C8 C9 169.63(14)
O1 C7 C8 S1 171.00(12)
N1 C7 C8 S1 -10.2(2)
C1 S1 C8 C9 -176.80(13)
C1 S1 C8 C7 2.99(14)
C7 C8 C9 C10 177.40(15)
S1 C8 C9 C10 -2.8(2)
C8 C9 C10 C11 -1.7(3)
C8 C9 C10 C15 -178.50(16)
C15 C10 C11 C12 -1.0(2)
C9 C10 C11 C12 -177.82(15)
C10 C11 C12 C13 0.7(3)
C11 C12 C13 C14 0.2(3)
C11 C12 C13 Cl1 179.37(13)
C12 C13 C14 C15 -0.8(3)
Cl1 C13 C14 C15 -179.96(13)
C13 C14 C15 C10 0.5(3)
C11 C10 C15 C14 0.4(2)
C9 C10 C15 C14 177.50(15)
C7 N1 C16 C17 -105.82(16)
C6 N1 C16 C17 76.60(17)
N1 C16 C17 C22 -157.04(15)
N1 C16 C17 C18 24.9(2)
C22 C17 C18 C19 0.6(2)
C16 C17 C18 C19 178.62(16)
C17 C18 C19 C20 0.1(3)
C18 C19 C20 C21 -1.0(3)
C19 C20 C21 C22 1.0(3)
C18 C17 C22 C21 -0.5(2)
C16 C17 C22 C21 -178.64(15)
C20 C21 C22 C17 -0.3(3)

_cod_database_fobs_code 1543318
